data_4064719
loop_
_publ_author_name
'Miyazaki, Takamasa'
'Tanabe, Yoshiaki'
'Yuki, Masahiro'
'Miyake, Yoshihiro'
'Nishibayashi, Yoshiaki'

_publ_section_title
;
 Propargylic Substitution Reaction Catalyzed by Group IV (Ti, Zr, Hf)--Ru
 Heterobimetallic Complexes
;
_journal_issue 11
_journal_name_full Organometallics
_journal_page_first 3194
_journal_paper_doi 10.1021/om200292p
_journal_volume 30
_journal_year 2011
_chemical_formula_moiety 'C36 H59 Cl3 Hf P2 Ru '
_chemical_formula_sum 'C36 H59 Cl3 Hf P2 Ru'
_chemical_formula_weight 939.73
_space_group_IT_number 14
_symmetry_cell_setting monoclinic
_symmetry_Int_Tables_number 14
_symmetry_space_group_name_Hall '-P 2ybc'
_symmetry_space_group_name_H-M 'P 1 21/c 1'
_cell_angle_alpha 90.0000
_cell_angle_beta 90.5520(11)
_cell_angle_gamma 90.0000
_cell_formula_units_Z 4
_cell_length_a 17.8679(6)
_cell_length_b 8.5853(3)
_cell_length_c 24.4842(8)
_cell_measurement_reflns_used 43134
_cell_measurement_temperature 173.1
_cell_measurement_theta_max 27.5
_cell_measurement_theta_min 3.1
_cell_volume 3755.7(2)
_computing_cell_refinement PROCESS-AUTO
_computing_data_collection PROCESS-AUTO
_computing_data_reduction CrystalStructure
_computing_publication_material 'CrystalStructure 3.8'
_computing_structure_refinement CRYSTALS
_computing_structure_solution SHELXS97
_diffrn_ambient_temperature 173.1
_diffrn_detector_area_resol_mean 10.00
_diffrn_measured_fraction_theta_full 0.962
_diffrn_measured_fraction_theta_max 0.962
_diffrn_measurement_device_type 'Rigaku RAXIS-RAPID'
_diffrn_measurement_method \w
_diffrn_radiation_type 'Mo K\a'
_diffrn_radiation_wavelength 0.71075
_diffrn_reflns_av_R_equivalents 0.062
_diffrn_reflns_limit_h_max 23
_diffrn_reflns_limit_h_min -23
_diffrn_reflns_limit_k_max 11
_diffrn_reflns_limit_k_min -11
_diffrn_reflns_limit_l_max 30
_diffrn_reflns_limit_l_min -31
_diffrn_reflns_number 55784
_diffrn_reflns_theta_full 27.49
_diffrn_reflns_theta_max 27.49
_exptl_absorpt_coefficient_mu 3.482
_exptl_absorpt_correction_T_max 0.706
_exptl_absorpt_correction_T_min 0.539
_exptl_absorpt_correction_type multi-scan
_exptl_absorpt_process_details
;
    Higashi, T. (1995). Program for Absorption Correction.
    Rigaku Corporation, Tokyo, Japan.
;
_exptl_crystal_colour red
_exptl_crystal_density_diffrn 1.662
_exptl_crystal_density_method 'not measured'
_exptl_crystal_description block
_exptl_crystal_F_000 1888.00
_exptl_crystal_size_max 0.25
_exptl_crystal_size_mid 0.20
_exptl_crystal_size_min 0.10
_refine_diff_density_max 5.16
_refine_diff_density_min -3.40
_refine_ls_extinction_method none
_refine_ls_goodness_of_fit_ref 1.000
_refine_ls_hydrogen_treatment refall
_refine_ls_number_parameters 442
_refine_ls_number_reflns 8283
_refine_ls_R_factor_gt 0.0673
_refine_ls_shift/su_max 0.0000
_refine_ls_structure_factor_coef Fsqd
_refine_ls_weighting_details 'w = 1/[2.7150\s(Fo^2^)]/(4Fo^2^)'
_refine_ls_weighting_scheme calc
_refine_ls_wR_factor_ref 0.1453
_reflns_number_gt 6339
_reflns_number_total 8283
_reflns_threshold_expression F^2^>2.0\s(F^2^)
_cod_data_source_file om200292p_si_002.cif
_cod_data_source_block '_2b'
_cod_original_formula_sum 'C36 H59 Cl3 Hf P2 Ru '
_cod_database_code 4064719

loop_
_symmetry_equiv_pos_site_id
_symmetry_equiv_pos_as_xyz
1 +X,+Y,+Z
2 -X,1/2+Y,1/2-Z
3 -X,-Y,-Z
4 +X,1/2-Y,1/2+Z

loop_
_atom_site_label
_atom_site_type_symbol
_atom_site_fract_x
_atom_site_fract_y
_atom_site_fract_z
_atom_site_U_iso_or_equiv
_atom_site_adp_type
_atom_site_occupancy
_atom_site_symmetry_multiplicity
_atom_site_calc_flag
_atom_site_refinement_flags
Hf(1) Hf 0.26573(2) 0.22940(4) 0.00597(2) 0.02237(10) Uani 1.00 1 d .
Ru(1) Ru 0.23848(4) 0.05590(8) 0.21280(3) 0.01980(18) Uani 1.00 1 d .
Cl(1) Cl 0.29527(16) 0.4829(3) -0.03114(11) 0.0457(7) Uani 1.00 1 d .
Cl(2) Cl 0.25044(15) 0.1094(3) -0.08231(9) 0.0434(7) Uani 1.00 1 d .
Cl(3) Cl 0.24737(15) -0.2270(2) 0.19748(9) 0.0327(6) Uani 1.00 1 d .
P(1) P 0.34361(13) 0.0808(3) 0.15831(9) 0.0253(6) Uani 1.00 1 d .
P(2) P 0.15313(13) 0.0675(2) 0.14130(9) 0.0243(6) Uani 1.00 1 d .
C(1) C 0.3470(4) 0.1325(10) 0.0845(3) 0.025(2) Uani 1.00 1 d .
C(2) C 0.3428(5) 0.0124(11) 0.0432(3) 0.031(2) Uani 1.00 1 d .
C(3) C 0.3824(5) 0.0624(11) -0.0022(3) 0.029(2) Uani 1.00 1 d .
C(4) C 0.4097(5) 0.2173(13) 0.0065(3) 0.037(2) Uani 1.00 1 d .
C(5) C 0.3843(5) 0.2661(12) 0.0616(4) 0.036(2) Uani 1.00 1 d .
C(6) C 0.3047(5) -0.1436(10) 0.0469(3) 0.032(2) Uani 1.00 1 d .
C(7) C 0.4059(6) -0.0349(12) -0.0511(3) 0.045(3) Uani 1.00 1 d .
C(8) C 0.4575(6) 0.3075(14) -0.0322(5) 0.061(4) Uani 1.00 1 d .
C(9) C 0.4016(6) 0.4244(13) 0.0836(4) 0.055(3) Uani 1.00 1 d .
C(10) C 0.4022(5) -0.0976(12) 0.1547(3) 0.035(2) Uani 1.00 1 d .
C(11) C 0.4307(6) -0.1572(13) 0.2094(3) 0.049(3) Uani 1.00 1 d .
C(12) C 0.4164(5) 0.2095(13) 0.1862(4) 0.040(3) Uani 1.00 1 d .
C(13) C 0.4939(5) 0.2004(13) 0.1638(4) 0.047(3) Uani 1.00 1 d .
C(14) C 0.1677(4) 0.1629(9) 0.0744(3) 0.019(2) Uani 1.00 1 d .
C(15) C 0.1372(4) 0.1272(11) 0.0199(3) 0.027(2) Uani 1.00 1 d .
C(16) C 0.1246(5) 0.2608(11) -0.0071(4) 0.032(2) Uani 1.00 1 d .
C(17) C 0.1473(5) 0.3900(11) 0.0233(3) 0.034(2) Uani 1.00 1 d .
C(18) C 0.1770(4) 0.3325(10) 0.0741(3) 0.024(2) Uani 1.00 1 d .
C(19) C 0.1181(5) -0.0323(10) -0.0026(3) 0.030(2) Uani 1.00 1 d .
C(20) C 0.0876(6) 0.2782(13) -0.0642(4) 0.057(3) Uani 1.00 1 d .
C(21) C 0.1354(6) 0.5609(11) 0.0105(4) 0.049(3) Uani 1.00 1 d .
C(22) C 0.2034(5) 0.4342(10) 0.1201(3) 0.029(2) Uani 1.00 1 d .
C(23) C 0.1114(5) -0.1203(11) 0.1209(3) 0.033(2) Uani 1.00 1 d .
C(24) C 0.0693(6) -0.1985(13) 0.1667(4) 0.047(3) Uani 1.00 1 d .
C(25) C 0.0660(5) 0.1757(13) 0.1576(3) 0.037(2) Uani 1.00 1 d .
C(26) C 0.0026(5) 0.1782(14) 0.1134(4) 0.051(3) Uani 1.00 1 d .
C(27) C 0.2652(6) 0.2397(10) 0.2748(3) 0.031(2) Uani 1.00 1 d .
C(28) C 0.2909(6) 0.0972(12) 0.2953(4) 0.039(3) Uani 1.00 1 d .
C(29) C 0.2300(4) -0.0024(10) 0.3020(3) 0.0192(17) Uiso 1.00 1 d .
C(30) C 0.1620(5) 0.0747(11) 0.2856(3) 0.030(2) Uani 1.00 1 d .
C(31) C 0.1842(5) 0.2289(11) 0.2689(3) 0.026(2) Uani 1.00 1 d .
C(32) C 0.3053(5) 0.3923(11) 0.2730(3) 0.042(3) Uani 1.00 1 d .
C(33) C 0.3648(5) 0.0750(13) 0.3231(3) 0.047(3) Uani 1.00 1 d .
C(34) C 0.2349(7) -0.1623(12) 0.3268(3) 0.052(3) Uani 1.00 1 d .
C(35) C 0.0850(5) 0.0153(14) 0.2959(3) 0.050(3) Uani 1.00 1 d .
C(36) C 0.1318(5) 0.3688(11) 0.2639(3) 0.037(2) Uani 1.00 1 d .
H(1) H 0.2820 -0.1538 0.0817 0.038 Uiso 1.00 1 c R
H(2) H 0.3406 -0.2240 0.0423 0.038 Uiso 1.00 1 c R
H(3) H 0.2675 -0.1513 0.0191 0.038 Uiso 1.00 1 c R
H(4) H 0.3860 -0.1370 -0.0478 0.054 Uiso 1.00 1 c R
H(5) H 0.4590 -0.0401 -0.0523 0.054 Uiso 1.00 1 c R
H(6) H 0.3874 0.0118 -0.0837 0.054 Uiso 1.00 1 c R
H(7) H 0.4653 0.2478 -0.0643 0.074 Uiso 1.00 1 c R
H(8) H 0.5043 0.3296 -0.0152 0.074 Uiso 1.00 1 c R
H(9) H 0.4332 0.4024 -0.0415 0.074 Uiso 1.00 1 c R
H(10) H 0.4298 0.4810 0.0576 0.066 Uiso 1.00 1 c R
H(11) H 0.4298 0.4147 0.1166 0.066 Uiso 1.00 1 c R
H(12) H 0.3562 0.4781 0.0907 0.066 Uiso 1.00 1 c R
H(13) H 0.3732 -0.1776 0.1381 0.042 Uiso 1.00 1 c R
H(14) H 0.4443 -0.0754 0.1326 0.042 Uiso 1.00 1 c R
H(15) H 0.4780 -0.1116 0.2174 0.058 Uiso 1.00 1 c R
H(16) H 0.4357 -0.2672 0.2080 0.058 Uiso 1.00 1 c R
H(17) H 0.3962 -0.1299 0.2371 0.058 Uiso 1.00 1 c R
H(18) H 0.3996 0.3134 0.1810 0.047 Uiso 1.00 1 c R
H(19) H 0.4202 0.1882 0.2242 0.047 Uiso 1.00 1 c R
H(20) H 0.5223 0.1268 0.1842 0.057 Uiso 1.00 1 c R
H(21) H 0.5171 0.2998 0.1663 0.057 Uiso 1.00 1 c R
H(22) H 0.4915 0.1689 0.1266 0.057 Uiso 1.00 1 c R
H(23) H 0.0989 -0.0221 -0.0387 0.036 Uiso 1.00 1 c R
H(24) H 0.0815 -0.0799 0.0199 0.036 Uiso 1.00 1 c R
H(25) H 0.1619 -0.0950 -0.0029 0.036 Uiso 1.00 1 c R
H(26) H 0.0853 0.3853 -0.0738 0.068 Uiso 1.00 1 c R
H(27) H 0.0384 0.2362 -0.0635 0.068 Uiso 1.00 1 c R
H(28) H 0.1165 0.2236 -0.0904 0.068 Uiso 1.00 1 c R
H(29) H 0.1510 0.6219 0.0410 0.059 Uiso 1.00 1 c R
H(30) H 0.0839 0.5792 0.0032 0.059 Uiso 1.00 1 c R
H(31) H 0.1640 0.5888 -0.0205 0.059 Uiso 1.00 1 c R
H(32) H 0.2163 0.3713 0.1506 0.034 Uiso 1.00 1 c R
H(33) H 0.1646 0.5041 0.1299 0.034 Uiso 1.00 1 c R
H(34) H 0.2460 0.4918 0.1089 0.034 Uiso 1.00 1 c R
H(35) H 0.0776 -0.1026 0.0914 0.040 Uiso 1.00 1 c R
H(36) H 0.1503 -0.1879 0.1094 0.040 Uiso 1.00 1 c R
H(37) H 0.1026 -0.2631 0.1870 0.057 Uiso 1.00 1 c R
H(38) H 0.0300 -0.2601 0.1518 0.057 Uiso 1.00 1 c R
H(39) H 0.0490 -0.1214 0.1901 0.057 Uiso 1.00 1 c R
H(40) H 0.0458 0.1306 0.1896 0.045 Uiso 1.00 1 c R
H(41) H 0.0797 0.2807 0.1648 0.045 Uiso 1.00 1 c R
H(42) H 0.0094 0.2652 0.0899 0.061 Uiso 1.00 1 c R
H(43) H -0.0446 0.1861 0.1307 0.061 Uiso 1.00 1 c R
H(44) H 0.0043 0.0850 0.0925 0.061 Uiso 1.00 1 c R
H(45) H 0.3567 0.3767 0.2815 0.050 Uiso 1.00 1 c R
H(46) H 0.2840 0.4614 0.2989 0.050 Uiso 1.00 1 c R
H(47) H 0.3006 0.4358 0.2374 0.050 Uiso 1.00 1 c R
H(48) H 0.3658 -0.0237 0.3407 0.056 Uiso 1.00 1 c R
H(49) H 0.3721 0.1548 0.3495 0.056 Uiso 1.00 1 c R
H(50) H 0.4036 0.0797 0.2969 0.056 Uiso 1.00 1 c R
H(51) H 0.1862 -0.2063 0.3286 0.063 Uiso 1.00 1 c R
H(52) H 0.2558 -0.1552 0.3625 0.063 Uiso 1.00 1 c R
H(53) H 0.2657 -0.2265 0.3048 0.063 Uiso 1.00 1 c R
H(54) H 0.0494 0.0903 0.2839 0.060 Uiso 1.00 1 c R
H(55) H 0.0791 -0.0030 0.3339 0.060 Uiso 1.00 1 c R
H(56) H 0.0775 -0.0792 0.2764 0.060 Uiso 1.00 1 c R
H(57) H 0.1606 0.4609 0.2594 0.045 Uiso 1.00 1 c R
H(58) H 0.1028 0.3772 0.2960 0.045 Uiso 1.00 1 c R
H(59) H 0.0996 0.3552 0.2332 0.045 Uiso 1.00 1 c R

loop_
_atom_site_aniso_label
_atom_site_aniso_U_11
_atom_site_aniso_U_22
_atom_site_aniso_U_33
_atom_site_aniso_U_12
_atom_site_aniso_U_13
_atom_site_aniso_U_23
Hf(1) 0.0298(2) 0.0206(2) 0.01670(18) 0.00079(18) 0.00126(14) 0.00032(16)
Ru(1) 0.0279(3) 0.0194(3) 0.0122(3) -0.0008(3) 0.0017(2) -0.0008(2)
Cl(1) 0.0538(17) 0.0365(15) 0.0470(14) 0.0003(13) 0.0126(12) 0.0164(12)
Cl(2) 0.0499(16) 0.0581(18) 0.0220(11) 0.0095(14) -0.0038(10) -0.0146(11)
Cl(3) 0.0519(15) 0.0206(12) 0.0256(11) 0.0015(10) -0.0007(10) -0.0012(9)
P(1) 0.0237(12) 0.0293(14) 0.0230(11) 0.0001(10) 0.0031(9) -0.0010(10)
P(2) 0.0217(12) 0.0232(13) 0.0282(11) -0.0005(10) 0.0043(9) 0.0000(10)
C(1) 0.019(4) 0.027(5) 0.028(4) 0.005(3) 0.001(3) -0.000(4)
C(2) 0.040(5) 0.027(5) 0.026(4) -0.003(4) -0.000(4) -0.003(4)
C(3) 0.021(4) 0.035(6) 0.031(4) 0.009(4) 0.003(3) 0.004(4)
C(4) 0.032(5) 0.055(7) 0.023(4) -0.003(5) 0.006(4) -0.002(4)
C(5) 0.036(5) 0.043(6) 0.029(5) -0.007(4) 0.010(4) 0.006(4)
C(6) 0.036(5) 0.022(5) 0.038(5) -0.000(4) 0.002(4) -0.000(4)
C(7) 0.058(7) 0.052(7) 0.025(4) 0.024(6) 0.013(4) -0.011(4)
C(8) 0.056(8) 0.066(9) 0.062(7) 0.004(7) 0.025(6) 0.021(7)
C(9) 0.046(7) 0.050(7) 0.069(8) -0.019(6) -0.002(6) -0.012(6)
C(10) 0.026(5) 0.044(6) 0.035(5) 0.001(4) 0.007(4) 0.006(4)
C(11) 0.052(7) 0.057(8) 0.036(5) 0.016(6) -0.000(5) 0.005(5)
C(12) 0.028(5) 0.063(7) 0.028(5) -0.009(5) 0.001(4) -0.009(5)
C(13) 0.041(6) 0.062(8) 0.039(6) -0.013(5) 0.007(5) -0.004(5)
C(14) 0.020(4) 0.017(4) 0.020(4) 0.005(3) 0.004(3) -0.005(3)
C(15) 0.019(4) 0.033(5) 0.030(4) -0.000(4) -0.001(3) 0.000(4)
C(16) 0.024(4) 0.031(5) 0.040(5) -0.003(4) 0.004(4) -0.001(4)
C(17) 0.038(5) 0.026(5) 0.037(5) 0.011(4) 0.001(4) 0.001(4)
C(18) 0.026(4) 0.020(4) 0.025(4) 0.013(4) 0.005(3) -0.003(3)
C(19) 0.038(5) 0.031(5) 0.020(4) -0.002(4) 0.001(4) 0.002(4)
C(20) 0.055(7) 0.057(8) 0.058(7) 0.010(6) -0.029(6) 0.022(6)
C(21) 0.065(8) 0.033(6) 0.049(6) 0.031(5) -0.007(5) -0.007(5)
C(22) 0.035(5) 0.022(5) 0.028(4) -0.001(4) -0.012(4) -0.011(3)
C(23) 0.032(5) 0.036(6) 0.032(4) -0.012(4) 0.007(4) -0.006(4)
C(24) 0.036(6) 0.056(8) 0.051(6) -0.013(5) 0.015(5) 0.009(5)
C(25) 0.026(5) 0.050(7) 0.037(5) 0.001(5) 0.017(4) -0.007(5)
C(26) 0.029(5) 0.064(8) 0.059(7) 0.015(5) -0.007(5) -0.011(6)
C(27) 0.055(6) 0.023(5) 0.015(4) -0.003(4) 0.001(4) -0.003(3)
C(28) 0.047(6) 0.031(6) 0.038(5) 0.009(5) 0.003(4) -0.003(4)
C(30) 0.033(5) 0.038(6) 0.019(4) -0.001(4) 0.013(3) -0.002(4)
C(31) 0.027(4) 0.034(5) 0.017(4) -0.001(4) 0.004(3) -0.003(3)
C(32) 0.049(6) 0.035(6) 0.041(5) -0.007(5) 0.023(5) -0.026(5)
C(33) 0.049(6) 0.067(8) 0.025(5) 0.016(6) -0.017(4) -0.006(5)
C(34) 0.093(9) 0.036(6) 0.027(5) 0.001(6) 0.019(5) 0.004(4)
C(35) 0.046(6) 0.079(9) 0.024(5) -0.010(6) 0.015(4) -0.001(5)
C(36) 0.047(6) 0.033(6) 0.033(5) 0.013(5) 0.004(4) -0.012(4)

loop_
_atom_type_symbol
_atom_type_description
_atom_type_scat_dispersion_real
_atom_type_scat_dispersion_imag
_atom_type_scat_source
C C 0.003 0.002
;
International Tables for Crystallography
(1992, Vol. C, Tables 4.2.6.8 and 6.1.1.4)
;
H H 0.000 0.000
;
International Tables for Crystallography
(1992, Vol. C, Table 6.1.1.4)
;
P P 0.102 0.094
;
International Tables for Crystallography
(1992, Vol. C, Tables 4.2.6.8 and 6.1.1.4)
;
Cl Cl 0.148 0.159
;
International Tables for Crystallography
(1992, Vol. C, Tables 4.2.6.8 and 6.1.1.4)
;
Ru Ru -1.259 0.836
;
International Tables for Crystallography
(1992, Vol. C, Tables 4.2.6.8 and 6.1.1.4)
;
Hf Hf -0.583 6.185
;
International Tables for Crystallography
(1992, Vol. C, Tables 4.2.6.8 and 6.1.1.4)
;

loop_
_geom_angle_atom_site_label_1
_geom_angle_atom_site_label_2
_geom_angle_atom_site_label_3
_geom_angle
_geom_angle_publ_flag
Cl(1) Hf(1) Cl(2) 94.07(9) yes
Cl(1) Hf(1) C(1) 117.0(2) yes
Cl(1) Hf(1) C(2) 133.6(2) yes
Cl(1) Hf(1) C(3) 107.2(2) yes
Cl(1) Hf(1) C(4) 79.4(2) yes
Cl(1) Hf(1) C(5) 84.6(2) yes
Cl(1) Hf(1) C(14) 127.9(2) yes
Cl(1) Hf(1) C(15) 125.1(2) yes
Cl(1) Hf(1) C(16) 94.4(2) yes
Cl(1) Hf(1) C(17) 76.2(2) yes
Cl(1) Hf(1) C(18) 94.3(2) yes
Cl(2) Hf(1) C(1) 126.8(2) yes
Cl(2) Hf(1) C(2) 93.8(2) yes
Cl(2) Hf(1) C(3) 76.9(2) yes
Cl(2) Hf(1) C(4) 95.3(2) yes
Cl(2) Hf(1) C(5) 128.7(2) yes
Cl(2) Hf(1) C(14) 115.42(19) yes
Cl(2) Hf(1) C(15) 82.8(2) yes
Cl(2) Hf(1) C(16) 80.2(2) yes
Cl(2) Hf(1) C(17) 106.9(2) yes
Cl(2) Hf(1) C(18) 133.6(2) yes
C(1) Hf(1) C(2) 33.4(2) yes
C(1) Hf(1) C(3) 53.9(2) yes
C(1) Hf(1) C(4) 54.5(2) yes
C(1) Hf(1) C(5) 33.1(3) yes
C(1) Hf(1) C(14) 79.5(2) yes
C(1) Hf(1) C(15) 107.6(2) yes
C(1) Hf(1) C(16) 133.4(2) yes
C(1) Hf(1) C(17) 121.2(2) yes
C(1) Hf(1) C(18) 88.4(2) yes
C(2) Hf(1) C(3) 32.1(2) yes
C(2) Hf(1) C(4) 54.4(3) yes
C(2) Hf(1) C(5) 55.7(3) yes
C(2) Hf(1) C(14) 88.4(2) yes
C(2) Hf(1) C(15) 101.2(3) yes
C(2) Hf(1) C(16) 131.9(3) yes
C(2) Hf(1) C(17) 142.9(2) yes
C(2) Hf(1) C(18) 112.2(2) yes
C(3) Hf(1) C(4) 32.5(3) yes
C(3) Hf(1) C(5) 55.1(3) yes
C(3) Hf(1) C(14) 120.3(2) yes
C(3) Hf(1) C(15) 124.9(3) yes
C(3) Hf(1) C(16) 149.4(3) yes
C(3) Hf(1) C(17) 174.8(2) yes
C(3) Hf(1) C(18) 141.8(2) yes
C(4) Hf(1) C(5) 33.9(3) yes
C(4) Hf(1) C(14) 133.9(2) yes
C(4) Hf(1) C(15) 155.5(3) yes
C(4) Hf(1) C(16) 172.1(3) yes
C(4) Hf(1) C(17) 147.9(3) yes
C(4) Hf(1) C(18) 131.1(2) yes
C(5) Hf(1) C(14) 104.9(2) yes
C(5) Hf(1) C(15) 137.8(3) yes
C(5) Hf(1) C(16) 151.2(3) yes
C(5) Hf(1) C(17) 122.2(3) yes
C(5) Hf(1) C(18) 97.5(3) yes
C(14) Hf(1) C(15) 34.2(2) yes
C(14) Hf(1) C(16) 53.9(2) yes
C(14) Hf(1) C(17) 55.1(2) yes
C(14) Hf(1) C(18) 34.3(2) yes
C(15) Hf(1) C(16) 30.8(3) yes
C(15) Hf(1) C(17) 53.3(3) yes
C(15) Hf(1) C(18) 55.6(2) yes
C(16) Hf(1) C(17) 31.6(3) yes
C(16) Hf(1) C(18) 53.7(2) yes
C(17) Hf(1) C(18) 33.0(2) yes
Cl(3) Ru(1) P(1) 87.12(8) yes
Cl(3) Ru(1) P(2) 88.30(8) yes
Cl(3) Ru(1) C(27) 141.7(2) yes
Cl(3) Ru(1) C(28) 105.4(2) yes
Cl(3) Ru(1) C(29) 86.2(2) yes
Cl(3) Ru(1) C(30) 103.3(2) yes
Cl(3) Ru(1) C(31) 140.6(2) yes
P(1) Ru(1) P(2) 95.29(8) yes
P(1) Ru(1) C(27) 99.0(2) yes
P(1) Ru(1) C(28) 99.8(2) yes
P(1) Ru(1) C(29) 129.9(2) yes
P(1) Ru(1) C(30) 160.6(2) yes
P(1) Ru(1) C(31) 130.2(2) yes
P(2) Ru(1) C(27) 128.1(2) yes
P(2) Ru(1) C(28) 160.0(2) yes
P(2) Ru(1) C(29) 134.0(2) yes
P(2) Ru(1) C(30) 101.2(2) yes
P(2) Ru(1) C(31) 98.5(2) yes
C(27) Ru(1) C(28) 36.4(3) yes
C(27) Ru(1) C(29) 60.9(3) yes
C(27) Ru(1) C(30) 62.7(3) yes
C(27) Ru(1) C(31) 37.9(3) yes
C(28) Ru(1) C(29) 36.1(3) yes
C(28) Ru(1) C(30) 62.0(3) yes
C(28) Ru(1) C(31) 61.6(3) yes
C(29) Ru(1) C(30) 37.2(3) yes
C(29) Ru(1) C(31) 61.3(3) yes
C(30) Ru(1) C(31) 37.3(3) yes
Ru(1) P(1) C(1) 127.8(2) yes
Ru(1) P(1) C(10) 114.2(3) yes
Ru(1) P(1) C(12) 114.6(3) yes
C(1) P(1) C(10) 97.3(4) yes
C(1) P(1) C(12) 100.9(4) yes
C(10) P(1) C(12) 96.7(4) yes
Ru(1) P(2) C(14) 126.3(2) yes
Ru(1) P(2) C(23) 115.4(3) yes
Ru(1) P(2) C(25) 114.0(3) yes
C(14) P(2) C(23) 102.0(3) yes
C(14) P(2) C(25) 95.4(4) yes
C(23) P(2) C(25) 99.0(4) yes
Hf(1) C(1) P(1) 142.1(4) yes
Hf(1) C(1) C(2) 71.2(4) yes
Hf(1) C(1) C(5) 73.0(5) yes
P(1) C(1) C(2) 120.4(6) yes
P(1) C(1) C(5) 125.9(6) yes
C(2) C(1) C(5) 108.4(7) yes
Hf(1) C(2) C(1) 75.3(5) yes
Hf(1) C(2) C(3) 76.1(5) yes
Hf(1) C(2) C(6) 116.1(6) yes
C(1) C(2) C(3) 108.4(8) yes
C(1) C(2) C(6) 127.8(7) yes
C(3) C(2) C(6) 123.8(8) yes
Hf(1) C(3) C(2) 71.8(5) yes
Hf(1) C(3) C(4) 75.1(5) yes
Hf(1) C(3) C(7) 127.2(6) yes
C(2) C(3) C(4) 110.1(8) yes
C(2) C(3) C(7) 127.3(8) yes
C(4) C(3) C(7) 122.0(8) yes
Hf(1) C(4) C(3) 72.4(5) yes
Hf(1) C(4) C(5) 71.3(5) yes
Hf(1) C(4) C(8) 123.5(7) yes
C(3) C(4) C(5) 106.8(8) yes
C(3) C(4) C(8) 125.6(9) yes
C(5) C(4) C(8) 127.5(9) yes
Hf(1) C(5) C(1) 73.9(5) yes
Hf(1) C(5) C(4) 74.8(5) yes
Hf(1) C(5) C(9) 118.5(7) yes
C(1) C(5) C(4) 106.0(8) yes
C(1) C(5) C(9) 132.7(9) yes
C(4) C(5) C(9) 121.3(9) yes
P(1) C(10) C(11) 114.9(6) yes
P(1) C(12) C(13) 119.1(7) yes
Hf(1) C(14) P(2) 143.0(4) yes
Hf(1) C(14) C(15) 72.3(4) yes
Hf(1) C(14) C(18) 71.9(4) yes
P(2) C(14) C(15) 131.1(6) yes
P(2) C(14) C(18) 117.4(5) yes
C(15) C(14) C(18) 104.1(7) yes
Hf(1) C(15) C(14) 73.5(4) yes
Hf(1) C(15) C(16) 77.4(5) yes
Hf(1) C(15) C(19) 118.4(5) yes
C(14) C(15) C(16) 109.1(8) yes
C(14) C(15) C(19) 126.8(7) yes
C(16) C(15) C(19) 124.0(8) yes
Hf(1) C(16) C(15) 71.8(5) yes
Hf(1) C(16) C(17) 74.6(5) yes
Hf(1) C(16) C(20) 122.4(6) yes
C(15) C(16) C(17) 111.8(8) yes
C(15) C(16) C(20) 126.5(9) yes
C(17) C(16) C(20) 121.7(8) yes
Hf(1) C(17) C(16) 73.8(5) yes
Hf(1) C(17) C(18) 70.1(5) yes
Hf(1) C(17) C(21) 126.9(6) yes
C(16) C(17) C(18) 107.0(8) yes
C(16) C(17) C(21) 128.5(8) yes
C(18) C(17) C(21) 124.1(8) yes
Hf(1) C(18) C(14) 73.9(4) yes
Hf(1) C(18) C(17) 76.9(5) yes
Hf(1) C(18) C(22) 121.1(5) yes
C(14) C(18) C(17) 107.7(7) yes
C(14) C(18) C(22) 127.6(7) yes
C(17) C(18) C(22) 124.2(8) yes
P(2) C(23) C(24) 113.0(6) yes
P(2) C(25) C(26) 117.6(7) yes
Ru(1) C(27) C(28) 72.1(5) yes
Ru(1) C(27) C(31) 71.5(5) yes
Ru(1) C(27) C(32) 134.3(6) yes
C(28) C(27) C(31) 107.6(8) yes
C(28) C(27) C(32) 128.5(9) yes
C(31) C(27) C(32) 122.0(8) yes
Ru(1) C(28) C(27) 71.5(5) yes
Ru(1) C(28) C(29) 72.0(5) yes
Ru(1) C(28) C(33) 138.5(7) yes
C(27) C(28) C(29) 109.0(8) yes
C(27) C(28) C(33) 124.1(9) yes
C(29) C(28) C(33) 123.7(9) yes
Ru(1) C(29) C(28) 71.8(5) yes
Ru(1) C(29) C(30) 72.0(4) yes
Ru(1) C(29) C(34) 126.2(5) yes
C(28) C(29) C(30) 110.1(8) yes
C(28) C(29) C(34) 124.5(8) yes
C(30) C(29) C(34) 125.3(8) yes
Ru(1) C(30) C(29) 70.8(4) yes
Ru(1) C(30) C(31) 70.8(4) yes
Ru(1) C(30) C(35) 132.4(6) yes
C(29) C(30) C(31) 105.5(7) yes
C(29) C(30) C(35) 125.1(8) yes
C(31) C(30) C(35) 128.2(8) yes
Ru(1) C(31) C(27) 70.6(5) yes
Ru(1) C(31) C(30) 71.9(5) yes
Ru(1) C(31) C(36) 137.6(6) yes
C(27) C(31) C(30) 107.9(7) yes
C(27) C(31) C(36) 124.4(8) yes
C(30) C(31) C(36) 125.1(8) yes
C(2) C(6) H(1) 109.5 no
C(2) C(6) H(2) 109.5 no
C(2) C(6) H(3) 109.5 no
H(1) C(6) H(2) 109.5 no
H(1) C(6) H(3) 109.5 no
H(2) C(6) H(3) 109.5 no
C(3) C(7) H(4) 109.5 no
C(3) C(7) H(5) 109.5 no
C(3) C(7) H(6) 109.5 no
H(4) C(7) H(5) 109.5 no
H(4) C(7) H(6) 109.5 no
H(5) C(7) H(6) 109.5 no
C(4) C(8) H(7) 109.5 no
C(4) C(8) H(8) 109.5 no
C(4) C(8) H(9) 109.5 no
H(7) C(8) H(8) 109.5 no
H(7) C(8) H(9) 109.5 no
H(8) C(8) H(9) 109.5 no
C(5) C(9) H(10) 109.5 no
C(5) C(9) H(11) 109.5 no
C(5) C(9) H(12) 109.5 no
H(10) C(9) H(11) 109.5 no
H(10) C(9) H(12) 109.5 no
H(11) C(9) H(12) 109.5 no
P(1) C(10) H(13) 108.1 no
P(1) C(10) H(14) 108.1 no
C(11) C(10) H(13) 108.1 no
C(11) C(10) H(14) 108.1 no
H(13) C(10) H(14) 109.5 no
C(10) C(11) H(15) 109.5 no
C(10) C(11) H(16) 109.5 no
C(10) C(11) H(17) 109.5 no
H(15) C(11) H(16) 109.5 no
H(15) C(11) H(17) 109.5 no
H(16) C(11) H(17) 109.5 no
P(1) C(12) H(18) 107.0 no
P(1) C(12) H(19) 107.0 no
C(13) C(12) H(18) 107.0 no
C(13) C(12) H(19) 107.0 no
H(18) C(12) H(19) 109.5 no
C(12) C(13) H(20) 109.5 no
C(12) C(13) H(21) 109.5 no
C(12) C(13) H(22) 109.5 no
H(20) C(13) H(21) 109.5 no
H(20) C(13) H(22) 109.5 no
H(21) C(13) H(22) 109.5 no
C(15) C(19) H(23) 109.5 no
C(15) C(19) H(24) 109.5 no
C(15) C(19) H(25) 109.5 no
H(23) C(19) H(24) 109.5 no
H(23) C(19) H(25) 109.5 no
H(24) C(19) H(25) 109.5 no
C(16) C(20) H(26) 109.5 no
C(16) C(20) H(27) 109.5 no
C(16) C(20) H(28) 109.5 no
H(26) C(20) H(27) 109.5 no
H(26) C(20) H(28) 109.5 no
H(27) C(20) H(28) 109.5 no
C(17) C(21) H(29) 109.5 no
C(17) C(21) H(30) 109.5 no
C(17) C(21) H(31) 109.5 no
H(29) C(21) H(30) 109.5 no
H(29) C(21) H(31) 109.5 no
H(30) C(21) H(31) 109.5 no
C(18) C(22) H(32) 109.5 no
C(18) C(22) H(33) 109.5 no
C(18) C(22) H(34) 109.5 no
H(32) C(22) H(33) 109.5 no
H(32) C(22) H(34) 109.5 no
H(33) C(22) H(34) 109.5 no
P(2) C(23) H(35) 108.6 no
P(2) C(23) H(36) 108.6 no
C(24) C(23) H(35) 108.6 no
C(24) C(23) H(36) 108.6 no
H(35) C(23) H(36) 109.5 no
C(23) C(24) H(37) 109.5 no
C(23) C(24) H(38) 109.5 no
C(23) C(24) H(39) 109.5 no
H(37) C(24) H(38) 109.5 no
H(37) C(24) H(39) 109.5 no
H(38) C(24) H(39) 109.5 no
P(2) C(25) H(40) 107.4 no
P(2) C(25) H(41) 107.4 no
C(26) C(25) H(40) 107.4 no
C(26) C(25) H(41) 107.4 no
H(40) C(25) H(41) 109.5 no
C(25) C(26) H(42) 109.5 no
C(25) C(26) H(43) 109.5 no
C(25) C(26) H(44) 109.5 no
H(42) C(26) H(43) 109.5 no
H(42) C(26) H(44) 109.5 no
H(43) C(26) H(44) 109.5 no
C(27) C(32) H(45) 109.5 no
C(27) C(32) H(46) 109.5 no
C(27) C(32) H(47) 109.5 no
H(45) C(32) H(46) 109.5 no
H(45) C(32) H(47) 109.5 no
H(46) C(32) H(47) 109.5 no
C(28) C(33) H(48) 109.5 no
C(28) C(33) H(49) 109.5 no
C(28) C(33) H(50) 109.5 no
H(48) C(33) H(49) 109.5 no
H(48) C(33) H(50) 109.5 no
H(49) C(33) H(50) 109.5 no
C(29) C(34) H(51) 109.5 no
C(29) C(34) H(52) 109.5 no
C(29) C(34) H(53) 109.5 no
H(51) C(34) H(52) 109.5 no
H(51) C(34) H(53) 109.5 no
H(52) C(34) H(53) 109.5 no
C(30) C(35) H(54) 109.5 no
C(30) C(35) H(55) 109.5 no
C(30) C(35) H(56) 109.5 no
H(54) C(35) H(55) 109.5 no
H(54) C(35) H(56) 109.5 no
H(55) C(35) H(56) 109.5 no
C(31) C(36) H(57) 109.5 no
C(31) C(36) H(58) 109.5 no
C(31) C(36) H(59) 109.5 no
H(57) C(36) H(58) 109.5 no
H(57) C(36) H(59) 109.5 no
H(58) C(36) H(59) 109.5 no

loop_
_geom_bond_atom_site_label_1
_geom_bond_atom_site_label_2
_geom_bond_distance
_geom_bond_publ_flag
Hf(1) Cl(1) 2.419(2) yes
Hf(1) Cl(2) 2.408(2) yes
Hf(1) C(1) 2.539(8) yes
Hf(1) C(2) 2.485(9) yes
Hf(1) C(3) 2.539(9) yes
Hf(1) C(4) 2.574(10) yes
Hf(1) C(5) 2.527(10) yes
Hf(1) C(14) 2.501(7) yes
Hf(1) C(15) 2.485(8) yes
Hf(1) C(16) 2.554(9) yes
Hf(1) C(17) 2.564(10) yes
Hf(1) C(18) 2.475(8) yes
Ru(1) Cl(3) 2.463(2) yes
Ru(1) P(1) 2.324(2) yes
Ru(1) P(2) 2.313(2) yes
Ru(1) C(27) 2.237(9) yes
Ru(1) C(28) 2.246(10) yes
Ru(1) C(29) 2.248(7) yes
Ru(1) C(30) 2.263(8) yes
Ru(1) C(31) 2.249(9) yes
P(1) C(1) 1.862(8) yes
P(1) C(10) 1.858(10) yes
P(1) C(12) 1.834(10) yes
P(2) C(14) 1.853(8) yes
P(2) C(23) 1.844(10) yes
P(2) C(25) 1.859(10) yes
C(1) C(2) 1.445(12) yes
C(1) C(5) 1.442(13) yes
C(2) C(3) 1.391(12) yes
C(2) C(6) 1.506(13) yes
C(3) C(4) 1.431(14) yes
C(3) C(7) 1.523(13) yes
C(4) C(5) 1.489(13) yes
C(4) C(8) 1.497(16) yes
C(5) C(9) 1.493(15) yes
C(10) C(11) 1.516(13) yes
C(12) C(13) 1.496(14) yes
C(14) C(15) 1.468(11) yes
C(14) C(18) 1.466(12) yes
C(15) C(16) 1.342(13) yes
C(15) C(19) 1.513(13) yes
C(16) C(17) 1.393(13) yes
C(16) C(20) 1.548(15) yes
C(17) C(18) 1.435(12) yes
C(17) C(21) 1.515(14) yes
C(18) C(22) 1.498(12) yes
C(23) C(24) 1.512(14) yes
C(25) C(26) 1.560(13) yes
C(27) C(28) 1.398(14) yes
C(27) C(31) 1.456(14) yes
C(27) C(32) 1.494(14) yes
C(28) C(29) 1.394(13) yes
C(28) C(33) 1.493(14) yes
C(29) C(30) 1.438(12) yes
C(29) C(34) 1.503(13) yes
C(30) C(31) 1.443(13) yes
C(30) C(35) 1.490(14) yes
C(31) C(36) 1.526(13) yes
C(6) H(1) 0.950 no
C(6) H(2) 0.950 no
C(6) H(3) 0.950 no
C(7) H(4) 0.950 no
C(7) H(5) 0.950 no
C(7) H(6) 0.950 no
C(8) H(7) 0.950 no
C(8) H(8) 0.950 no
C(8) H(9) 0.950 no
C(9) H(10) 0.950 no
C(9) H(11) 0.950 no
C(9) H(12) 0.950 no
C(10) H(13) 0.950 no
C(10) H(14) 0.950 no
C(11) H(15) 0.950 no
C(11) H(16) 0.950 no
C(11) H(17) 0.950 no
C(12) H(18) 0.950 no
C(12) H(19) 0.950 no
C(13) H(20) 0.950 no
C(13) H(21) 0.950 no
C(13) H(22) 0.950 no
C(19) H(23) 0.950 no
C(19) H(24) 0.950 no
C(19) H(25) 0.950 no
C(20) H(26) 0.950 no
C(20) H(27) 0.950 no
C(20) H(28) 0.950 no
C(21) H(29) 0.950 no
C(21) H(30) 0.950 no
C(21) H(31) 0.950 no
C(22) H(32) 0.950 no
C(22) H(33) 0.950 no
C(22) H(34) 0.950 no
C(23) H(35) 0.950 no
C(23) H(36) 0.950 no
C(24) H(37) 0.950 no
C(24) H(38) 0.950 no
C(24) H(39) 0.950 no
C(25) H(40) 0.950 no
C(25) H(41) 0.950 no
C(26) H(42) 0.950 no
C(26) H(43) 0.950 no
C(26) H(44) 0.950 no
C(32) H(45) 0.950 no
C(32) H(46) 0.950 no
C(32) H(47) 0.950 no
C(33) H(48) 0.950 no
C(33) H(49) 0.950 no
C(33) H(50) 0.950 no
C(34) H(51) 0.950 no
C(34) H(52) 0.950 no
C(34) H(53) 0.950 no
C(35) H(54) 0.950 no
C(35) H(55) 0.950 no
C(35) H(56) 0.950 no
C(36) H(57) 0.950 no
C(36) H(58) 0.950 no
C(36) H(59) 0.950 no

loop_
_geom_torsion_atom_site_label_1
_geom_torsion_atom_site_label_2
_geom_torsion_atom_site_label_3
_geom_torsion_atom_site_label_4
_geom_torsion
Cl(1) Hf(1) C(1) P(1) 114.9(7)
Cl(1) Hf(1) C(1) C(2) -129.4(4)
Cl(1) Hf(1) C(1) C(5) -12.4(5)
Cl(1) Hf(1) C(2) C(1) 72.2(5)
Cl(1) Hf(1) C(2) C(3) -41.5(6)
Cl(1) Hf(1) C(2) C(6) -162.6(4)
Cl(1) Hf(1) C(3) C(2) 149.9(4)
Cl(1) Hf(1) C(3) C(4) 32.4(5)
Cl(1) Hf(1) C(3) C(7) -86.7(8)
Cl(1) Hf(1) C(4) C(3) -148.6(5)
Cl(1) Hf(1) C(4) C(5) 96.1(5)
Cl(1) Hf(1) C(4) C(8) -27.1(8)
Cl(1) Hf(1) C(5) C(1) 168.9(5)
Cl(1) Hf(1) C(5) C(4) -79.1(5)
Cl(1) Hf(1) C(5) C(9) 38.6(7)
Cl(1) Hf(1) C(14) P(2) -125.1(6)
Cl(1) Hf(1) C(14) C(15) 98.7(5)
Cl(1) Hf(1) C(14) C(18) -13.3(5)
Cl(1) Hf(1) C(15) C(14) -107.5(4)
Cl(1) Hf(1) C(15) C(16) 7.1(6)
Cl(1) Hf(1) C(15) C(19) 129.1(5)
Cl(1) Hf(1) C(16) C(15) -174.2(5)
Cl(1) Hf(1) C(16) C(17) -54.4(5)
Cl(1) Hf(1) C(16) C(20) 63.6(7)
Cl(1) Hf(1) C(17) C(16) 123.4(5)
Cl(1) Hf(1) C(17) C(18) -121.2(5)
Cl(1) Hf(1) C(17) C(21) -2.9(7)
Cl(1) Hf(1) C(18) C(14) 169.5(4)
Cl(1) Hf(1) C(18) C(17) 56.4(5)
Cl(1) Hf(1) C(18) C(22) -65.9(6)
Cl(2) Hf(1) C(1) P(1) -126.4(6)
Cl(2) Hf(1) C(1) C(2) -10.6(5)
Cl(2) Hf(1) C(1) C(5) 106.3(5)
Cl(2) Hf(1) C(2) C(1) 171.5(4)
Cl(2) Hf(1) C(2) C(3) 57.8(5)
Cl(2) Hf(1) C(2) C(6) -63.2(6)
Cl(2) Hf(1) C(3) C(2) -119.9(5)
Cl(2) Hf(1) C(3) C(4) 122.7(5)
Cl(2) Hf(1) C(3) C(7) 3.6(7)
Cl(2) Hf(1) C(4) C(3) -55.5(5)
Cl(2) Hf(1) C(4) C(5) -170.8(5)
Cl(2) Hf(1) C(4) C(8) 66.1(8)
Cl(2) Hf(1) C(5) C(1) -100.2(5)
Cl(2) Hf(1) C(5) C(4) 11.8(7)
Cl(2) Hf(1) C(5) C(9) 129.5(6)
Cl(2) Hf(1) C(14) P(2) 117.0(6)
Cl(2) Hf(1) C(14) C(15) -19.3(5)
Cl(2) Hf(1) C(14) C(18) -131.2(4)
Cl(2) Hf(1) C(15) C(14) 162.5(5)
Cl(2) Hf(1) C(15) C(16) -82.9(5)
Cl(2) Hf(1) C(15) C(19) 39.1(5)
Cl(2) Hf(1) C(16) C(15) 92.4(5)
Cl(2) Hf(1) C(16) C(17) -147.8(5)
Cl(2) Hf(1) C(16) C(20) -29.8(7)
Cl(2) Hf(1) C(17) C(16) 33.3(5)
Cl(2) Hf(1) C(17) C(18) 148.7(4)
Cl(2) Hf(1) C(17) C(21) -93.0(7)
Cl(2) Hf(1) C(18) C(14) 69.8(5)
Cl(2) Hf(1) C(18) C(17) -43.4(6)
Cl(2) Hf(1) C(18) C(22) -165.7(5)
C(1) Hf(1) C(2) C(3) -113.6(7)
C(1) Hf(1) C(2) C(6) 125.3(8)
C(2) Hf(1) C(1) P(1) -115.8(9)
C(2) Hf(1) C(1) C(5) 116.9(7)
C(1) Hf(1) C(3) C(2) 38.7(5)
C(1) Hf(1) C(3) C(4) -78.8(5)
C(1) Hf(1) C(3) C(7) 162.1(9)
C(3) Hf(1) C(1) P(1) -152.9(9)
C(3) Hf(1) C(1) C(2) -37.1(5)
C(3) Hf(1) C(1) C(5) 79.8(5)
C(1) Hf(1) C(4) C(3) 76.9(5)
C(1) Hf(1) C(4) C(5) -38.4(5)
C(1) Hf(1) C(4) C(8) -161.6(10)
C(4) Hf(1) C(1) P(1) 166.8(9)
C(4) Hf(1) C(1) C(2) -77.5(5)
C(4) Hf(1) C(1) C(5) 39.5(5)
C(1) Hf(1) C(5) C(4) 112.0(8)
C(1) Hf(1) C(5) C(9) -130.3(10)
C(5) Hf(1) C(1) P(1) 127.3(10)
C(5) Hf(1) C(1) C(2) -116.9(7)
C(1) Hf(1) C(14) P(2) -8.9(6)
C(1) Hf(1) C(14) C(15) -145.2(5)
C(1) Hf(1) C(14) C(18) 102.9(4)
C(14) Hf(1) C(1) P(1) -12.4(7)
C(14) Hf(1) C(1) C(2) 103.3(5)
C(14) Hf(1) C(1) C(5) -139.7(5)
C(1) Hf(1) C(15) C(14) 36.1(5)
C(1) Hf(1) C(15) C(16) 150.7(5)
C(1) Hf(1) C(15) C(19) -87.3(6)
C(15) Hf(1) C(1) P(1) -32.2(8)
C(15) Hf(1) C(1) C(2) 83.6(5)
C(15) Hf(1) C(1) C(5) -159.4(5)
C(1) Hf(1) C(16) C(15) -39.8(7)
C(1) Hf(1) C(16) C(17) 79.9(6)
C(1) Hf(1) C(16) C(20) -162.0(6)
C(16) Hf(1) C(1) P(1) -12.0(9)
C(16) Hf(1) C(1) C(2) 103.8(5)
C(16) Hf(1) C(1) C(5) -139.3(5)
C(1) Hf(1) C(17) C(16) -123.2(5)
C(1) Hf(1) C(17) C(18) -7.8(6)
C(1) Hf(1) C(17) C(21) 110.5(7)
C(17) Hf(1) C(1) P(1) 25.1(8)
C(17) Hf(1) C(1) C(2) 140.9(5)
C(17) Hf(1) C(1) C(5) -102.2(5)
C(1) Hf(1) C(18) C(14) -73.5(4)
C(1) Hf(1) C(18) C(17) 173.4(5)
C(1) Hf(1) C(18) C(22) 51.1(6)
C(18) Hf(1) C(1) P(1) 20.9(7)
C(18) Hf(1) C(1) C(2) 136.6(5)
C(18) Hf(1) C(1) C(5) -106.4(5)
C(2) Hf(1) C(3) C(4) -117.5(7)
C(2) Hf(1) C(3) C(7) 123.4(10)
C(3) Hf(1) C(2) C(1) 113.6(7)
C(3) Hf(1) C(2) C(6) -121.1(8)
C(2) Hf(1) C(4) C(3) 35.5(5)
C(2) Hf(1) C(4) C(5) -79.8(6)
C(2) Hf(1) C(4) C(8) 157.0(10)
C(4) Hf(1) C(2) C(1) 77.7(5)
C(4) Hf(1) C(2) C(3) -35.9(5)
C(4) Hf(1) C(2) C(6) -157.0(7)
C(2) Hf(1) C(5) C(1) -36.5(5)
C(2) Hf(1) C(5) C(4) 75.6(6)
C(2) Hf(1) C(5) C(9) -166.7(9)
C(5) Hf(1) C(2) C(1) 36.1(4)
C(5) Hf(1) C(2) C(3) -77.6(5)
C(5) Hf(1) C(2) C(6) 161.3(7)
C(2) Hf(1) C(14) P(2) 23.5(7)
C(2) Hf(1) C(14) C(15) -112.7(5)
C(2) Hf(1) C(14) C(18) 135.3(4)
C(14) Hf(1) C(2) C(1) -73.1(5)
C(14) Hf(1) C(2) C(3) 173.2(5)
C(14) Hf(1) C(2) C(6) 52.1(6)
C(2) Hf(1) C(15) C(14) 70.0(5)
C(2) Hf(1) C(15) C(16) -175.3(5)
C(2) Hf(1) C(15) C(19) -53.3(6)
C(15) Hf(1) C(2) C(1) -105.1(5)
C(15) Hf(1) C(2) C(3) 141.3(5)
C(15) Hf(1) C(2) C(6) 20.2(6)
C(2) Hf(1) C(16) C(15) 6.1(7)
C(2) Hf(1) C(16) C(17) 125.9(5)
C(2) Hf(1) C(16) C(20) -116.1(7)
C(16) Hf(1) C(2) C(1) -108.3(5)
C(16) Hf(1) C(2) C(3) 138.1(5)
C(16) Hf(1) C(2) C(6) 17.0(8)
C(2) Hf(1) C(17) C(16) -88.0(7)
C(2) Hf(1) C(17) C(18) 27.4(8)
C(2) Hf(1) C(17) C(21) 145.7(7)
C(17) Hf(1) C(2) C(1) -63.6(7)
C(17) Hf(1) C(2) C(3) -177.2(5)
C(17) Hf(1) C(2) C(6) 61.7(8)
C(2) Hf(1) C(18) C(14) -49.4(5)
C(2) Hf(1) C(18) C(17) -162.5(5)
C(2) Hf(1) C(18) C(22) 75.2(7)
C(18) Hf(1) C(2) C(1) -47.8(5)
C(18) Hf(1) C(2) C(3) -161.5(5)
C(18) Hf(1) C(2) C(6) 77.5(6)
C(3) Hf(1) C(4) C(5) -115.3(8)
C(3) Hf(1) C(4) C(8) 121.6(10)
C(4) Hf(1) C(3) C(2) 117.5(7)
C(4) Hf(1) C(3) C(7) -119.1(10)
C(3) Hf(1) C(5) C(1) -75.7(5)
C(3) Hf(1) C(5) C(4) 36.3(5)
C(3) Hf(1) C(5) C(9) 154.0(9)
C(5) Hf(1) C(3) C(2) 79.5(5)
C(5) Hf(1) C(3) C(4) -37.9(5)
C(5) Hf(1) C(3) C(7) -157.0(9)
C(3) Hf(1) C(14) P(2) 27.7(8)
C(3) Hf(1) C(14) C(15) -108.6(5)
C(3) Hf(1) C(14) C(18) 139.4(4)
C(14) Hf(1) C(3) C(2) -7.9(6)
C(14) Hf(1) C(3) C(4) -125.3(5)
C(14) Hf(1) C(3) C(7) 115.6(7)
C(3) Hf(1) C(15) C(14) 94.0(5)
C(3) Hf(1) C(15) C(16) -151.4(5)
C(3) Hf(1) C(15) C(19) -29.4(7)
C(15) Hf(1) C(3) C(2) -48.4(6)
C(15) Hf(1) C(3) C(4) -165.9(4)
C(15) Hf(1) C(3) C(7) 75.0(8)
C(3) Hf(1) C(16) C(15) 50.3(8)
C(3) Hf(1) C(16) C(17) 170.1(5)
C(3) Hf(1) C(16) C(20) -71.9(10)
C(16) Hf(1) C(3) C(2) -77.2(7)
C(16) Hf(1) C(3) C(4) 165.3(5)
C(16) Hf(1) C(3) C(7) 46.3(11)
C(3) Hf(1) C(17) C(16) -105(3)
C(3) Hf(1) C(17) C(18) 11(3)
C(3) Hf(1) C(17) C(21) 129(3)
C(17) Hf(1) C(3) C(2) 19(3)
C(17) Hf(1) C(3) C(4) -99(3)
C(17) Hf(1) C(3) C(7) 142(3)
C(3) Hf(1) C(18) C(14) -65.3(6)
C(3) Hf(1) C(18) C(17) -178.4(5)
C(3) Hf(1) C(18) C(22) 59.3(8)
C(18) Hf(1) C(3) C(2) 28.5(7)
C(18) Hf(1) C(3) C(4) -89.0(6)
C(18) Hf(1) C(3) C(7) 151.9(7)
C(4) Hf(1) C(5) C(1) -112.0(8)
C(4) Hf(1) C(5) C(9) 117.7(10)
C(5) Hf(1) C(4) C(3) 115.3(8)
C(5) Hf(1) C(4) C(8) -123.1(11)
C(4) Hf(1) C(14) P(2) -9.8(9)
C(4) Hf(1) C(14) C(15) -146.1(5)
C(4) Hf(1) C(14) C(18) 102.0(5)
C(14) Hf(1) C(4) C(3) 78.0(6)
C(14) Hf(1) C(4) C(5) -37.3(7)
C(14) Hf(1) C(4) C(8) -160.5(7)
C(4) Hf(1) C(15) C(14) 75.6(8)
C(4) Hf(1) C(15) C(16) -169.8(6)
C(4) Hf(1) C(15) C(19) -47.8(10)
C(15) Hf(1) C(4) C(3) 28.8(9)
C(15) Hf(1) C(4) C(5) -86.5(9)
C(15) Hf(1) C(4) C(8) 150.3(8)
C(4) Hf(1) C(16) C(15) 148(2)
C(4) Hf(1) C(16) C(17) -93(2)
C(4) Hf(1) C(16) C(20) 25(2)
C(16) Hf(1) C(4) C(3) -110(2)
C(16) Hf(1) C(4) C(5) 135(2)
C(16) Hf(1) C(4) C(8) 12(2)
C(4) Hf(1) C(17) C(16) 165.1(5)
C(4) Hf(1) C(17) C(18) -79.5(7)
C(4) Hf(1) C(17) C(21) 38.8(10)
C(17) Hf(1) C(4) C(3) 170.3(5)
C(17) Hf(1) C(4) C(5) 55.0(8)
C(17) Hf(1) C(4) C(8) -68.2(10)
C(4) Hf(1) C(18) C(14) -110.8(5)
C(4) Hf(1) C(18) C(17) 136.1(5)
C(4) Hf(1) C(18) C(22) 13.8(8)
C(18) Hf(1) C(4) C(3) 124.9(5)
C(18) Hf(1) C(4) C(5) 9.6(7)
C(18) Hf(1) C(4) C(8) -113.5(8)
C(5) Hf(1) C(14) P(2) -30.3(7)
C(5) Hf(1) C(14) C(15) -166.6(5)
C(5) Hf(1) C(14) C(18) 81.5(5)
C(14) Hf(1) C(5) C(1) 41.1(5)
C(14) Hf(1) C(5) C(4) 153.1(5)
C(14) Hf(1) C(5) C(9) -89.2(7)
C(5) Hf(1) C(15) C(14) 19.5(7)
C(5) Hf(1) C(15) C(16) 134.2(6)
C(5) Hf(1) C(15) C(19) -103.8(6)
C(15) Hf(1) C(5) C(1) 29.9(7)
C(15) Hf(1) C(5) C(4) 141.9(5)
C(15) Hf(1) C(5) C(9) -100.4(8)
C(5) Hf(1) C(16) C(15) -87.4(8)
C(5) Hf(1) C(16) C(17) 32.3(9)
C(5) Hf(1) C(16) C(20) 150.4(7)
C(16) Hf(1) C(5) C(1) 79.6(8)
C(16) Hf(1) C(5) C(4) -168.4(6)
C(16) Hf(1) C(5) C(9) -50.7(11)
C(5) Hf(1) C(17) C(16) -162.3(5)
C(5) Hf(1) C(17) C(18) -46.8(6)
C(5) Hf(1) C(17) C(21) 71.5(8)
C(17) Hf(1) C(5) C(1) 98.9(5)
C(17) Hf(1) C(5) C(4) -149.1(5)
C(17) Hf(1) C(5) C(9) -31.4(8)
C(5) Hf(1) C(18) C(14) -105.4(4)
C(5) Hf(1) C(18) C(17) 141.5(5)
C(5) Hf(1) C(18) C(22) 19.2(7)
C(18) Hf(1) C(5) C(1) 75.3(5)
C(18) Hf(1) C(5) C(4) -172.7(5)
C(18) Hf(1) C(5) C(9) -55.0(8)
C(14) Hf(1) C(15) C(16) 114.6(8)
C(14) Hf(1) C(15) C(19) -123.4(8)
C(15) Hf(1) C(14) P(2) 136.2(10)
C(15) Hf(1) C(14) C(18) -112.0(6)
C(14) Hf(1) C(16) C(15) -39.3(5)
C(14) Hf(1) C(16) C(17) 80.5(6)
C(14) Hf(1) C(16) C(20) -161.5(9)
C(16) Hf(1) C(14) P(2) 171.5(8)
C(16) Hf(1) C(14) C(15) 35.2(5)
C(16) Hf(1) C(14) C(18) -76.7(5)
C(14) Hf(1) C(17) C(16) -76.3(5)
C(14) Hf(1) C(17) C(18) 39.2(5)
C(14) Hf(1) C(17) C(21) 157.4(9)
C(17) Hf(1) C(14) P(2) -149.5(8)
C(17) Hf(1) C(14) C(15) 74.3(5)
C(17) Hf(1) C(14) C(18) -37.7(4)
C(14) Hf(1) C(18) C(17) -113.1(7)
C(14) Hf(1) C(18) C(22) 124.6(8)
C(18) Hf(1) C(14) P(2) -111.8(8)
C(18) Hf(1) C(14) C(15) 112.0(6)
C(15) Hf(1) C(16) C(17) 119.7(8)
C(15) Hf(1) C(16) C(20) -122.2(10)
C(16) Hf(1) C(15) C(14) -114.6(8)
C(16) Hf(1) C(15) C(19) 122.0(9)
C(15) Hf(1) C(17) C(16) -33.7(5)
C(15) Hf(1) C(17) C(18) 81.7(5)
C(15) Hf(1) C(17) C(21) -160.0(9)
C(17) Hf(1) C(15) C(14) -80.0(5)
C(17) Hf(1) C(15) C(16) 34.6(5)
C(17) Hf(1) C(15) C(19) 156.6(7)
C(15) Hf(1) C(18) C(14) 39.2(4)
C(15) Hf(1) C(18) C(17) -73.9(5)
C(15) Hf(1) C(18) C(22) 163.8(7)
C(18) Hf(1) C(15) C(14) -39.2(4)
C(18) Hf(1) C(15) C(16) 75.4(6)
C(18) Hf(1) C(15) C(19) -162.6(7)
C(16) Hf(1) C(17) C(18) 115.4(8)
C(16) Hf(1) C(17) C(21) -126.3(10)
C(17) Hf(1) C(16) C(15) -119.7(8)
C(17) Hf(1) C(16) C(20) 118.1(10)
C(16) Hf(1) C(18) C(14) 77.2(5)
C(16) Hf(1) C(18) C(17) -35.9(5)
C(16) Hf(1) C(18) C(22) -158.2(8)
C(18) Hf(1) C(16) C(15) -82.1(6)
C(18) Hf(1) C(16) C(17) 37.6(5)
C(18) Hf(1) C(16) C(20) 155.7(9)
C(17) Hf(1) C(18) C(14) 113.1(7)
C(17) Hf(1) C(18) C(22) -122.3(9)
C(18) Hf(1) C(17) C(16) -115.4(8)
C(18) Hf(1) C(17) C(21) 118.3(10)
Cl(3) Ru(1) P(1) C(1) 98.4(3)
Cl(3) Ru(1) P(1) C(10) -23.3(3)
Cl(3) Ru(1) P(1) C(12) -133.5(3)
Cl(3) Ru(1) P(2) C(14) -112.5(3)
Cl(3) Ru(1) P(2) C(23) 16.8(3)
Cl(3) Ru(1) P(2) C(25) 130.5(3)
Cl(3) Ru(1) C(27) C(28) 2.5(8)
Cl(3) Ru(1) C(27) C(31) -113.8(5)
Cl(3) Ru(1) C(27) C(32) 129.3(8)
Cl(3) Ru(1) C(28) C(27) -178.4(5)
Cl(3) Ru(1) C(28) C(29) -60.4(5)
Cl(3) Ru(1) C(28) C(33) 60.6(11)
Cl(3) Ru(1) C(29) C(28) 122.9(5)
Cl(3) Ru(1) C(29) C(30) -118.1(5)
Cl(3) Ru(1) C(29) C(34) 3.0(7)
Cl(3) Ru(1) C(30) C(29) 64.8(5)
Cl(3) Ru(1) C(30) C(31) 179.7(4)
Cl(3) Ru(1) C(30) C(35) -55.6(9)
Cl(3) Ru(1) C(31) C(27) 116.7(4)
Cl(3) Ru(1) C(31) C(30) -0.5(6)
Cl(3) Ru(1) C(31) C(36) -123.1(8)
P(1) Ru(1) P(2) C(14) -25.6(3)
P(1) Ru(1) P(2) C(23) 103.7(3)
P(1) Ru(1) P(2) C(25) -142.6(3)
P(2) Ru(1) P(1) C(1) 10.4(3)
P(2) Ru(1) P(1) C(10) -111.3(3)
P(2) Ru(1) P(1) C(12) 138.5(3)
P(1) Ru(1) C(27) C(28) -94.3(5)
P(1) Ru(1) C(27) C(31) 149.5(4)
P(1) Ru(1) C(27) C(32) 32.5(10)
C(27) Ru(1) P(1) C(1) -119.6(4)
C(27) Ru(1) P(1) C(10) 118.7(4)
C(27) Ru(1) P(1) C(12) 8.5(4)
P(1) Ru(1) C(28) C(27) 91.9(5)
P(1) Ru(1) C(28) C(29) -150.1(4)
P(1) Ru(1) C(28) C(33) -29.1(11)
C(28) Ru(1) P(1) C(1) -156.5(4)
C(28) Ru(1) P(1) C(10) 81.9(4)
C(28) Ru(1) P(1) C(12) -28.3(4)
P(1) Ru(1) C(29) C(28) 39.8(6)
P(1) Ru(1) C(29) C(30) 158.9(4)
P(1) Ru(1) C(29) C(34) -80.1(8)
C(29) Ru(1) P(1) C(1) -179.0(4)
C(29) Ru(1) P(1) C(10) 59.3(4)
C(29) Ru(1) P(1) C(12) -50.9(4)
P(1) Ru(1) C(30) C(29) -56.4(10)
P(1) Ru(1) C(30) C(31) 58.5(9)
P(1) Ru(1) C(30) C(35) -176.8(6)
C(30) Ru(1) P(1) C(1) -138.0(8)
C(30) Ru(1) P(1) C(10) 100.3(8)
C(30) Ru(1) P(1) C(12) -9.9(8)
P(1) Ru(1) C(31) C(27) -41.1(5)
P(1) Ru(1) C(31) C(30) -158.3(4)
P(1) Ru(1) C(31) C(36) 79.2(10)
C(31) Ru(1) P(1) C(1) -95.5(4)
C(31) Ru(1) P(1) C(10) 142.8(4)
C(31) Ru(1) P(1) C(12) 32.6(4)
P(2) Ru(1) C(27) C(28) 161.6(4)
P(2) Ru(1) C(27) C(31) 45.4(5)
P(2) Ru(1) C(27) C(32) -71.6(10)
C(27) Ru(1) P(2) C(14) 80.2(4)
C(27) Ru(1) P(2) C(23) -150.5(4)
C(27) Ru(1) P(2) C(25) -36.8(5)
P(2) Ru(1) C(28) C(27) -46.5(11)
P(2) Ru(1) C(28) C(29) 71.5(10)
P(2) Ru(1) C(28) C(33) -167.5(7)
C(28) Ru(1) P(2) C(14) 113.3(8)
C(28) Ru(1) P(2) C(23) -117.4(8)
C(28) Ru(1) P(2) C(25) -3.7(9)
P(2) Ru(1) C(29) C(28) -153.2(4)
P(2) Ru(1) C(29) C(30) -34.1(6)
P(2) Ru(1) C(29) C(34) 86.9(8)
C(29) Ru(1) P(2) C(14) 164.4(4)
C(29) Ru(1) P(2) C(23) -66.3(4)
C(29) Ru(1) P(2) C(25) 47.4(4)
P(2) Ru(1) C(30) C(29) 155.7(4)
P(2) Ru(1) C(30) C(31) -89.4(4)
P(2) Ru(1) C(30) C(35) 35.3(9)
C(30) Ru(1) P(2) C(14) 144.2(4)
C(30) Ru(1) P(2) C(23) -86.5(4)
C(30) Ru(1) P(2) C(25) 27.2(4)
P(2) Ru(1) C(31) C(27) -145.5(4)
P(2) Ru(1) C(31) C(30) 97.3(4)
P(2) Ru(1) C(31) C(36) -25.3(9)
C(31) Ru(1) P(2) C(14) 106.4(4)
C(31) Ru(1) P(2) C(23) -124.3(4)
C(31) Ru(1) P(2) C(25) -10.6(4)
C(27) Ru(1) C(28) C(29) 118.0(8)
C(27) Ru(1) C(28) C(33) -121.0(13)
C(28) Ru(1) C(27) C(31) -116.2(8)
C(28) Ru(1) C(27) C(32) 126.8(13)
C(27) Ru(1) C(29) C(28) -36.8(5)
C(27) Ru(1) C(29) C(30) 82.3(5)
C(27) Ru(1) C(29) C(34) -156.7(9)
C(29) Ru(1) C(27) C(28) 36.6(5)
C(29) Ru(1) C(27) C(31) -79.7(5)
C(29) Ru(1) C(27) C(32) 163.4(11)
C(27) Ru(1) C(30) C(29) -77.0(5)
C(27) Ru(1) C(30) C(31) 37.9(5)
C(27) Ru(1) C(30) C(35) 162.6(10)
C(30) Ru(1) C(27) C(28) 78.9(6)
C(30) Ru(1) C(27) C(31) -37.3(5)
C(30) Ru(1) C(27) C(32) -154.3(11)
C(27) Ru(1) C(31) C(30) -117.2(7)
C(27) Ru(1) C(31) C(36) 120.2(11)
C(31) Ru(1) C(27) C(28) 116.2(8)
C(31) Ru(1) C(27) C(32) -117.0(11)
C(28) Ru(1) C(29) C(30) 119.1(7)
C(28) Ru(1) C(29) C(34) -119.9(10)
C(29) Ru(1) C(28) C(27) -118.0(8)
C(29) Ru(1) C(28) C(33) 121.0(13)
C(28) Ru(1) C(30) C(29) -35.7(5)
C(28) Ru(1) C(30) C(31) 79.1(5)
C(28) Ru(1) C(30) C(35) -156.1(10)
C(30) Ru(1) C(28) C(27) -81.3(6)
C(30) Ru(1) C(28) C(29) 36.7(5)
C(30) Ru(1) C(28) C(33) 157.7(12)
C(28) Ru(1) C(31) C(27) 37.2(5)
C(28) Ru(1) C(31) C(30) -80.0(5)
C(28) Ru(1) C(31) C(36) 157.4(11)
C(31) Ru(1) C(28) C(27) -38.7(5)
C(31) Ru(1) C(28) C(29) 79.3(5)
C(31) Ru(1) C(28) C(33) -159.8(12)
C(29) Ru(1) C(30) C(31) 114.9(7)
C(29) Ru(1) C(30) C(35) -120.4(11)
C(30) Ru(1) C(29) C(28) -119.1(7)
C(30) Ru(1) C(29) C(34) 121.0(10)
C(29) Ru(1) C(31) C(27) 78.5(5)
C(29) Ru(1) C(31) C(30) -38.7(4)
C(29) Ru(1) C(31) C(36) -161.2(10)
C(31) Ru(1) C(29) C(28) -80.3(6)
C(31) Ru(1) C(29) C(30) 38.8(5)
C(31) Ru(1) C(29) C(34) 159.8(9)
C(30) Ru(1) C(31) C(27) 117.2(7)
C(30) Ru(1) C(31) C(36) -122.6(11)
C(31) Ru(1) C(30) C(29) -114.9(7)
C(31) Ru(1) C(30) C(35) 124.7(11)
Ru(1) P(1) C(1) Hf(1) 9.5(9)
Ru(1) P(1) C(1) C(2) -89.0(7)
Ru(1) P(1) C(1) C(5) 119.6(7)
Ru(1) P(1) C(10) C(11) -57.5(8)
Ru(1) P(1) C(12) C(13) 162.9(6)
C(1) P(1) C(10) C(11) 165.2(7)
C(10) P(1) C(1) Hf(1) 138.0(7)
C(10) P(1) C(1) C(2) 39.5(7)
C(10) P(1) C(1) C(5) -111.9(8)
C(1) P(1) C(12) C(13) -56.4(8)
C(12) P(1) C(1) Hf(1) -123.8(7)
C(12) P(1) C(1) C(2) 137.7(7)
C(12) P(1) C(1) C(5) -13.7(9)
C(10) P(1) C(12) C(13) 42.4(8)
C(12) P(1) C(10) C(11) 63.3(8)
Ru(1) P(2) C(14) Hf(1) 30.9(8)
Ru(1) P(2) C(14) C(15) 149.9(6)
Ru(1) P(2) C(14) C(18) -65.2(7)
Ru(1) P(2) C(23) C(24) 59.7(7)
Ru(1) P(2) C(25) C(26) -175.2(6)
C(14) P(2) C(23) C(24) -159.9(6)
C(23) P(2) C(14) Hf(1) -103.5(7)
C(23) P(2) C(14) C(15) 15.5(9)
C(23) P(2) C(14) C(18) 160.4(6)
C(14) P(2) C(25) C(26) 50.9(8)
C(25) P(2) C(14) Hf(1) 156.1(7)
C(25) P(2) C(14) C(15) -84.9(8)
C(25) P(2) C(14) C(18) 60.0(7)
C(23) P(2) C(25) C(26) -52.1(8)
C(25) P(2) C(23) C(24) -62.4(7)
Hf(1) C(1) C(2) C(3) 69.6(6)
Hf(1) C(1) C(2) C(6) -111.8(9)
Hf(1) C(1) C(5) C(4) -68.5(6)
Hf(1) C(1) C(5) C(9) 114.2(11)
P(1) C(1) C(2) Hf(1) 140.1(5)
P(1) C(1) C(2) C(3) -150.3(6)
P(1) C(1) C(2) C(6) 28.3(12)
P(1) C(1) C(5) Hf(1) -142.9(6)
P(1) C(1) C(5) C(4) 148.6(7)
P(1) C(1) C(5) C(9) -28.7(15)
C(2) C(1) C(5) Hf(1) 62.9(6)
C(2) C(1) C(5) C(4) -5.6(10)
C(2) C(1) C(5) C(9) 177.1(10)
C(5) C(1) C(2) Hf(1) -64.0(6)
C(5) C(1) C(2) C(3) 5.6(10)
C(5) C(1) C(2) C(6) -175.8(9)
Hf(1) C(2) C(3) C(4) 65.9(6)
Hf(1) C(2) C(3) C(7) -123.3(9)
C(1) C(2) C(3) Hf(1) -69.1(6)
C(1) C(2) C(3) C(4) -3.2(10)
C(1) C(2) C(3) C(7) 167.6(8)
C(6) C(2) C(3) Hf(1) 112.3(8)
C(6) C(2) C(3) C(4) 178.2(8)
C(6) C(2) C(3) C(7) -11.0(15)
Hf(1) C(3) C(4) C(5) 63.5(6)
Hf(1) C(3) C(4) C(8) -119.1(10)
C(2) C(3) C(4) Hf(1) -63.8(6)
C(2) C(3) C(4) C(5) -0.3(9)
C(2) C(3) C(4) C(8) 177.2(9)
C(7) C(3) C(4) Hf(1) 124.8(8)
C(7) C(3) C(4) C(5) -171.7(8)
C(7) C(3) C(4) C(8) 5.8(15)
Hf(1) C(4) C(5) C(1) 67.9(6)
Hf(1) C(4) C(5) C(9) -114.4(9)
C(3) C(4) C(5) Hf(1) -64.2(6)
C(3) C(4) C(5) C(1) 3.7(10)
C(3) C(4) C(5) C(9) -178.6(9)
C(8) C(4) C(5) Hf(1) 118.4(10)
C(8) C(4) C(5) C(1) -173.7(10)
C(8) C(4) C(5) C(9) 3.9(16)
Hf(1) C(14) C(15) C(16) -69.9(6)
Hf(1) C(14) C(15) C(19) 113.4(8)
Hf(1) C(14) C(18) C(17) 70.1(6)
Hf(1) C(14) C(18) C(22) -117.1(8)
P(2) C(14) C(15) Hf(1) -146.4(7)
P(2) C(14) C(15) C(16) 143.7(7)
P(2) C(14) C(15) C(19) -33.0(13)
P(2) C(14) C(18) Hf(1) 140.9(5)
P(2) C(14) C(18) C(17) -149.0(6)
P(2) C(14) C(18) C(22) 23.8(11)
C(15) C(14) C(18) Hf(1) -65.6(5)
C(15) C(14) C(18) C(17) 4.5(9)
C(15) C(14) C(18) C(22) 177.3(8)
C(18) C(14) C(15) Hf(1) 65.3(5)
C(18) C(14) C(15) C(16) -4.6(9)
C(18) C(14) C(15) C(19) 178.7(8)
Hf(1) C(15) C(16) C(17) -64.4(7)
Hf(1) C(15) C(16) C(20) 117.2(10)
C(14) C(15) C(16) Hf(1) 67.3(5)
C(14) C(15) C(16) C(17) 2.9(11)
C(14) C(15) C(16) C(20) -175.5(9)
C(19) C(15) C(16) Hf(1) -115.9(8)
C(19) C(15) C(16) C(17) 179.8(6)
C(19) C(15) C(16) C(20) 1.4(15)
Hf(1) C(16) C(17) C(18) -62.6(6)
Hf(1) C(16) C(17) C(21) 124.6(10)
C(15) C(16) C(17) Hf(1) 62.6(7)
C(15) C(16) C(17) C(18) 0.0(10)
C(15) C(16) C(17) C(21) -172.7(9)
C(20) C(16) C(17) Hf(1) -118.9(9)
C(20) C(16) C(17) C(18) 178.5(8)
C(20) C(16) C(17) C(21) 5.8(16)
Hf(1) C(17) C(18) C(14) -68.0(5)
Hf(1) C(17) C(18) C(22) 118.9(8)
C(16) C(17) C(18) Hf(1) 65.1(6)
C(16) C(17) C(18) C(14) -3.0(10)
C(16) C(17) C(18) C(22) -176.0(8)
C(21) C(17) C(18) Hf(1) -121.8(9)
C(21) C(17) C(18) C(14) 170.2(9)
C(21) C(17) C(18) C(22) -2.9(14)
Ru(1) C(27) C(28) C(29) -62.6(6)
Ru(1) C(27) C(28) C(33) 136.7(9)
Ru(1) C(27) C(31) C(30) 62.6(5)
Ru(1) C(27) C(31) C(36) -135.0(8)
C(28) C(27) C(31) Ru(1) -63.6(6)
C(28) C(27) C(31) C(30) -0.9(9)
C(28) C(27) C(31) C(36) 161.4(8)
C(31) C(27) C(28) Ru(1) 63.2(6)
C(31) C(27) C(28) C(29) 0.5(10)
C(31) C(27) C(28) C(33) -160.1(8)
C(32) C(27) C(28) Ru(1) -132.9(9)
C(32) C(27) C(28) C(29) 164.5(8)
C(32) C(27) C(28) C(33) 3.8(16)
C(32) C(27) C(31) Ru(1) 131.2(8)
C(32) C(27) C(31) C(30) -166.2(7)
C(32) C(27) C(31) C(36) -3.8(13)
Ru(1) C(28) C(29) C(30) -62.2(5)
Ru(1) C(28) C(29) C(34) 121.9(8)
C(27) C(28) C(29) Ru(1) 62.3(6)
C(27) C(28) C(29) C(30) 0.1(8)
C(27) C(28) C(29) C(34) -175.7(8)
C(33) C(28) C(29) Ru(1) -136.9(9)
C(33) C(28) C(29) C(30) 160.8(8)
C(33) C(28) C(29) C(34) -15.0(14)
Ru(1) C(29) C(30) C(31) -62.8(5)
Ru(1) C(29) C(30) C(35) 128.9(8)
C(28) C(29) C(30) Ru(1) 62.1(6)
C(28) C(29) C(30) C(31) -0.7(9)
C(28) C(29) C(30) C(35) -169.0(8)
C(34) C(29) C(30) Ru(1) -122.1(8)
C(34) C(29) C(30) C(31) 175.1(7)
C(34) C(29) C(30) C(35) 6.8(13)
Ru(1) C(30) C(31) C(27) -61.8(5)
Ru(1) C(30) C(31) C(36) 136.0(8)
C(29) C(30) C(31) Ru(1) 62.8(5)
C(29) C(30) C(31) C(27) 1.0(9)
C(29) C(30) C(31) C(36) -161.2(7)
C(35) C(30) C(31) Ru(1) -129.4(8)
C(35) C(30) C(31) C(27) 168.8(8)
C(35) C(30) C(31) C(36) 6.6(14)
